data_1513525
loop_
_publ_author_name
'Fl\'idrov\'a, Karol\'ina'
'B\"ohm, Stanislav'
'Dvo\<r\'akov\'a, Hana'
'Eigner, V\'aclav'
'Lhot\'ak, Pavel'

_publ_section_title
;
 Dimercuration of calix[4]arenes: novel substitution pattern in calixarene
 chemistry.
;
_journal_issue 1
_journal_name_full 'Organic letters'
_journal_page_first 138
_journal_page_last 141
_journal_paper_doi 10.1021/ol403133b
_journal_volume 16
_journal_year 2014
_chemical_formula_moiety '2(C40 H46 Cl2 Hg2 O4), 3(C H2 Cl2)'
_chemical_formula_sum 'C83 H98 Cl10 Hg4 O8'
_chemical_formula_weight 2380.58
_space_group_IT_number 2
_symmetry_cell_setting triclinic
_symmetry_space_group_name_Hall '-P 1'
_symmetry_space_group_name_H-M 'P -1'
_atom_sites_solution_hydrogens geom
_atom_sites_solution_primary direct
_cell_angle_alpha 107.832(2)
_cell_angle_beta 98.237(2)
_cell_angle_gamma 109.345(3)
_cell_formula_units_Z 2
_cell_length_a 13.5818(4)
_cell_length_b 17.1690(5)
_cell_length_c 21.3367(6)
_cell_measurement_reflns_used 14076
_cell_measurement_temperature 120
_cell_measurement_theta_max 28
_cell_measurement_theta_min 3
_cell_volume 4299.9(3)
_computing_cell_refinement 'CrysAlis RED, (Oxford Diffraction, 2002)'
_computing_data_collection 'Gemini, (Oxford Diffraction, 2006)'
_computing_data_reduction 'CrysAlis RED, (Oxford Diffraction, 2002)'
_computing_molecular_graphics 'CAMERON (Watkin et al., 1996)'
_computing_publication_material 'CRYSTALS (Betteridge et al., 2003)'
_computing_structure_refinement 'CRYSTALS (Betteridge et al., 2003)'
_computing_structure_solution 'Superflip (Palatinus & Chapuis, 2007)'
_diffrn_ambient_pressure 101
_diffrn_ambient_temperature 120
_diffrn_measured_fraction_theta_full 0.998
_diffrn_measured_fraction_theta_max 0.831
_diffrn_measurement_device Area
_diffrn_measurement_device_type 'Oxford Diffraction Gemini'
_diffrn_measurement_method '\f & \w scans'
_diffrn_radiation_monochromator graphite
_diffrn_radiation_type 'Mo K\a'
_diffrn_radiation_wavelength 0.71073
_diffrn_reflns_av_R_equivalents 0.046
_diffrn_reflns_limit_h_max 16
_diffrn_reflns_limit_h_min -16
_diffrn_reflns_limit_k_max 20
_diffrn_reflns_limit_k_min -21
_diffrn_reflns_limit_l_max 28
_diffrn_reflns_limit_l_min 0
_diffrn_reflns_number 18224
_diffrn_reflns_theta_full 25.133
_diffrn_reflns_theta_max 28.560
_diffrn_reflns_theta_min 2.887
_diffrn_standards_number 0
_exptl_absorpt_coefficient_mu 7.482
_exptl_absorpt_correction_T_max 0.36
_exptl_absorpt_correction_T_min 0.09
_exptl_absorpt_correction_type analytical
_exptl_absorpt_process_details
; 
 Analytical Absorption (De Meulenaer & Tompa, 1965) 
;
_exptl_crystal_colour white
_exptl_crystal_density_diffrn 1.839
_exptl_crystal_density_method 'not measured'
_exptl_crystal_description plane
_exptl_crystal_F_000 2300
_exptl_crystal_size_max 0.851
_exptl_crystal_size_mid 0.366
_exptl_crystal_size_min 0.136
_refine_diff_density_max 4.93
_refine_diff_density_min -3.71
_refine_ls_extinction_method None
_refine_ls_goodness_of_fit_ref 1.0977
_refine_ls_hydrogen_treatment none
_refine_ls_matrix_type full
_refine_ls_number_parameters 1000
_refine_ls_number_reflns 18224
_refine_ls_number_restraints 116
_refine_ls_R_factor_all 0.0908
_refine_ls_R_factor_gt 0.0552
_refine_ls_shift/su_max 0.0016858
_refine_ls_shift/su_mean 0.0000534
_refine_ls_structure_factor_coef Fsqd
_refine_ls_weighting_details
;
 Method= Modified Sheldrick 
 w=1/[\s^2^(F^2^) + ( 0.10P)^2^ + 0.00P] 
 ,where P=(max(Fo^2^,0) + 2Fc^2^)/3 
;
_refine_ls_weighting_scheme calc
_refine_ls_wR_factor_all 0.1734
_refine_ls_wR_factor_gt 0.1537
_refine_ls_wR_factor_ref 0.1734
_reflns_limit_h_max 16
_reflns_limit_h_min -16
_reflns_limit_k_max 20
_reflns_limit_k_min -21
_reflns_limit_l_max 28
_reflns_limit_l_min 0
_reflns_number_gt 12640
_reflns_number_total 18224
_reflns_threshold_expression I>2.0\s(I)
_oxford_diffrn_Wilson_B_factor 1.89
_oxford_diffrn_Wilson_scale 0.44
_oxford_refine_ls_r_factor_ref 0.0908
_oxford_refine_ls_scale 1.553(7)
_oxford_reflns_number_all 18224
_oxford_reflns_threshold_expression_ref I>-10.0\s(I)
_cod_data_source_file ol403133b_si_003.cif
_cod_data_source_block 1
_cod_original_sg_symbol_H-M 'P -1 '
_cod_database_code 1513525

loop_
_symmetry_equiv_pos_as_xyz
x,y,z
-x,-y,-z

loop_
_atom_site_label
_atom_site_type_symbol
_atom_site_fract_x
_atom_site_fract_y
_atom_site_fract_z
_atom_site_U_iso_or_equiv
_atom_site_occupancy
_atom_site_adp_type
_atom_site_refinement_flags_posn
_atom_site_refinement_flags_adp
_atom_site_disorder_assembly
_atom_site_disorder_group
Hg2a Hg 0.51699(3) 0.48516(3) 0.09180(2) 0.0240 1.0000 Uani . . . .
Cl2a Cl 0.3623(2) 0.47500(19) 0.02066(14) 0.0297 1.0000 Uani . . . .
C17a C 0.6521(8) 0.4954(6) 0.1568(5) 0.0211 1.0000 Uani . . . .
C16a C 0.6532(9) 0.5039(7) 0.2231(5) 0.0225 1.0000 Uani . . . .
C15a C 0.7437(8) 0.5173(7) 0.2696(5) 0.0251 1.0000 Uani . U . .
C27a C 0.8357(9) 0.5246(6) 0.2468(5) 0.0198 1.0000 Uani . U . .
O37a O 0.9338(6) 0.5436(5) 0.2948(4) 0.0242 1.0000 Uani . U . .
C38a C 0.9506(9) 0.4625(8) 0.2904(6) 0.0321 1.0000 Uani . . . .
C39a C 1.0449(10) 0.4867(8) 0.3490(6) 0.0355 1.0000 Uani . . . .
C19a C 0.8421(8) 0.5225(6) 0.1829(5) 0.0213 1.0000 Uani . U . .
C18a C 0.7455(8) 0.5053(6) 0.1365(5) 0.0185 1.0000 Uani . U . .
C20a C 0.9477(8) 0.5430(7) 0.1602(6) 0.0264 1.0000 Uani . U . .
C21a C 0.9561(8) 0.6138(8) 0.1277(6) 0.0270 1.0000 Uani . U . .
C28a C 0.9586(8) 0.6954(7) 0.1655(5) 0.0223 1.0000 Uani . . . .
O41a O 0.9691(6) 0.7199(5) 0.2345(3) 0.0239 1.0000 Uani . . . .
C42a C 1.0746(9) 0.7832(8) 0.2763(6) 0.0324 1.0000 Uani . . . .
C43a C 1.1535(11) 0.7421(9) 0.2885(7) 0.0480 1.0000 Uani . . . .
C44a C 1.2643(10) 0.8117(9) 0.3334(7) 0.0443 1.0000 Uani . . . .
C1a C 0.9437(8) 0.7526(7) 0.1328(5) 0.0252 1.0000 Uani . . . .
C2a C 0.9253(9) 0.8345(7) 0.1716(6) 0.0320 1.0000 Uani . . . .
C3a C 0.8185(9) 0.8087(7) 0.1930(6) 0.0276 1.0000 Uani . . . .
C4a C 0.7180(9) 0.7594(7) 0.1444(6) 0.0257 1.0000 Uani . . . .
Hg1a Hg 0.69974(3) 0.73668(3) 0.04215(2) 0.0274 1.0000 Uani . . . .
Cl1a Cl 0.6664(2) 0.72084(19) -0.07347(14) 0.0321 1.0000 Uani . . . .
C5a C 0.6232(10) 0.7309(8) 0.1651(6) 0.0314 1.0000 Uani . . . .
C6a C 0.6298(10) 0.7508(8) 0.2341(6) 0.0325 1.0000 Uani . . . .
C7a C 0.7288(9) 0.8036(7) 0.2850(6) 0.0294 1.0000 Uani . . . .
C25a C 0.8229(10) 0.8338(7) 0.2636(6) 0.0298 1.0000 Uani . . . .
C8a C 0.7352(11) 0.8251(8) 0.3597(6) 0.0351 1.0000 Uani . . . .
C9a C 0.6884(10) 0.7380(8) 0.3740(6) 0.0336 1.0000 Uani . . . .
C26a C 0.7423(8) 0.6813(7) 0.3679(5) 0.0271 1.0000 Uani . . . .
O33a O 0.8417(6) 0.7105(5) 0.3528(4) 0.0305 1.0000 Uani . . . .
C34a C 0.9347(9) 0.7316(8) 0.4054(6) 0.0324 1.0000 Uani . . . .
C35a C 0.9856(11) 0.8284(8) 0.4511(6) 0.0428 1.0000 Uani . . . .
C13a C 0.6979(9) 0.5985(7) 0.3684(5) 0.0276 1.0000 Uani . . . .
C14a C 0.7457(9) 0.5307(7) 0.3434(5) 0.0288 1.0000 Uani . . . .
C12a C 0.5952(9) 0.5723(8) 0.3828(6) 0.0345 1.0000 Uani . . . .
C11a C 0.5446(10) 0.6321(9) 0.3940(6) 0.0433 1.0000 Uani . . . .
C10a C 0.5860(10) 0.7101(9) 0.3879(6) 0.0390 1.0000 Uani . . . .
C24a C 0.9397(8) 0.7295(7) 0.0648(5) 0.0274 1.0000 Uani . . . .
C23a C 0.9425(9) 0.6470(8) 0.0265(6) 0.0318 1.0000 Uani . . . .
C22a C 0.9479(9) 0.5903(8) 0.0574(6) 0.0319 1.0000 Uani . . . .
Hg2b Hg 0.57897(3) 0.28737(3) 0.09973(2) 0.0257 1.0000 Uani . . . .
Cl2b Cl 0.5552(3) 0.2872(2) -0.01037(15) 0.0426 1.0000 Uani . . . .
C17b C 0.5954(8) 0.2818(6) 0.1941(5) 0.0206 1.0000 Uani . . . .
C18b C 0.5164(9) 0.2887(7) 0.2287(6) 0.0287 1.0000 Uani . . . .
C19b C 0.5232(8) 0.2836(7) 0.2918(5) 0.0210 1.0000 Uani . . . .
C20b C 0.4316(8) 0.2866(7) 0.3252(5) 0.0263 1.0000 Uani . . . .
C21b C 0.3235(8) 0.2204(7) 0.2764(5) 0.0214 1.0000 Uani . . . .
C22b C 0.2488(9) 0.2497(8) 0.2481(6) 0.0305 1.0000 Uani . . . .
C23b C 0.1541(9) 0.1864(7) 0.1965(6) 0.0272 1.0000 Uani . . . .
C24b C 0.1368(9) 0.0986(8) 0.1704(6) 0.0302 1.0000 Uani . . . .
C1b C 0.2104(8) 0.0682(7) 0.1961(5) 0.0237 1.0000 Uani . . . .
C28b C 0.3004(8) 0.1290(8) 0.2508(6) 0.0271 1.0000 Uani . . . .
O41b O 0.3730(5) 0.1003(5) 0.2795(4) 0.0243 1.0000 Uani . . . .
C42b C 0.3357(10) 0.0545(7) 0.3229(6) 0.0304 1.0000 Uani . . . .
C2b C 0.2045(9) -0.0266(8) 0.1581(6) 0.0319 1.0000 Uani . . . .
C3b C 0.3039(8) -0.0209(7) 0.1306(5) 0.0247 1.0000 Uani . . . .
C25b C 0.3741(8) -0.0584(7) 0.1506(5) 0.0243 1.0000 Uani . . . .
C7b C 0.4732(9) -0.0432(7) 0.1336(6) 0.0314 1.0000 Uani . . . .
C6b C 0.4960(9) 0.0039(7) 0.0918(6) 0.0302 1.0000 Uani . . . .
C5b C 0.4246(9) 0.0377(7) 0.0680(5) 0.0272 1.0000 Uani . . . .
C4b C 0.3257(8) 0.0243(8) 0.0866(6) 0.0305 1.0000 Uani . . . .
Hg1b Hg 0.21788(3) 0.06203(3) 0.04098(2) 0.0290 1.0000 Uani . . . .
Cl1b Cl 0.0912(2) 0.08605(19) -0.02682(15) 0.0348 1.0000 Uani . . . .
C8b C 0.5568(10) -0.0741(8) 0.1619(6) 0.0342 1.0000 Uani . . . .
C9b C 0.6671(9) 0.0012(8) 0.1904(6) 0.0318 1.0000 Uani . . . .
C26b C 0.6856(9) 0.0768(7) 0.2476(6) 0.0272 1.0000 Uani . . . .
O33b O 0.6025(6) 0.0760(5) 0.2783(4) 0.0279 1.0000 Uani . . . .
C34b C 0.6165(10) 0.0691(8) 0.3444(6) 0.0363 1.0000 Uani . . . .
C35b C 0.5750(10) -0.0230(8) 0.3409(7) 0.0406 1.0000 Uani . . . .
C36b C 0.5767(12) -0.0233(10) 0.4129(7) 0.0530 1.0000 Uani . . . .
C13b C 0.7784(9) 0.1542(8) 0.2684(6) 0.0346 1.0000 Uani . . . .
C14b C 0.7833(8) 0.2412(7) 0.3200(6) 0.0302 1.0000 Uani . . . .
C15b C 0.6939(8) 0.2639(6) 0.2905(6) 0.0228 1.0000 Uani . . . .
C27b C 0.6118(9) 0.2730(7) 0.3247(6) 0.0266 1.0000 Uani . . . .
O37b O 0.6211(6) 0.2685(5) 0.3877(4) 0.0273 1.0000 Uani . . . .
C38b C 0.6777(11) 0.3529(8) 0.4421(5) 0.0377 1.0000 Uani . . . .
C16b C 0.6820(8) 0.2668(7) 0.2255(6) 0.0249 1.0000 Uani . . . .
C12b C 0.8596(11) 0.1534(10) 0.2370(8) 0.0464 1.0000 Uani . . . .
C11b C 0.8453(11) 0.0769(10) 0.1818(8) 0.0501 1.0000 Uani . . . .
C10b C 0.7509(11) 0.0028(10) 0.1591(7) 0.0440 1.0000 Uani . . . .
Cl1s Cl 0.8283(3) 0.2994(2) 0.09003(19) 0.0470 1.0000 Uani . . . .
C2s C 0.7986(11) 0.1837(9) 0.0580(7) 0.0511 1.0000 Uani . . . .
Cl3s Cl 0.9179(3) 0.1657(2) 0.04590(17) 0.0417 1.0000 Uani . . . .
C40a C 1.0200(12) 0.5145(11) 0.4195(7) 0.0547 1.0000 Uani . . . .
C39b C 0.6714(11) 0.3401(9) 0.5078(6) 0.0418 1.0000 Uani . . . .
C43b C 0.3460(14) 0.1152(10) 0.3930(7) 0.0558 1.0000 Uani . . . .
C36a C 1.0945(12) 0.8549(11) 0.5011(7) 0.0628 1.0000 Uani . . . .
C44b C 0.3079(18) 0.0653(11) 0.4385(8) 0.0808 1.0000 Uani . . . .
C40b C 0.7266(16) 0.2803(11) 0.5219(8) 0.0734 1.0000 Uani . . . .
O29b O 0.3485(6) -0.1062(5) 0.1914(4) 0.0330 1.0000 Uani D U . .
C30b C 0.271(2) -0.2022(15) 0.1452(14) 0.0406 0.5000 Uani D U 1 1
C31b C 0.328(2) -0.2625(14) 0.1628(14) 0.0429 0.5000 Uani D U 1 1
C32b C 0.257(2) -0.3606(15) 0.1240(16) 0.0501 0.5000 Uani D U 1 1
C30b' C 0.3362(19) -0.1986(14) 0.1639(13) 0.0412 0.5000 Uani D U 1 2
C31b' C 0.240(2) -0.2553(15) 0.1094(15) 0.0551 0.5000 Uani D U 1 2
C32b' C 0.213(2) -0.3534(16) 0.0857(16) 0.0554 0.5000 Uani D U 1 2
O29a O 0.9185(7) 0.8871(5) 0.3113(4) 0.0377 1.0000 Uani D U . .
C30a C 0.930(2) 0.9814(15) 0.3194(13) 0.0388 0.5000 Uani D U 2 1
C31a C 1.042(2) 1.0382(14) 0.3662(13) 0.0431 0.5000 Uani D U 2 1
C32a C 1.080(3) 1.1337(16) 0.3759(15) 0.0507 0.5000 Uani D U 2 1
C30a' C 0.950(3) 0.9803(14) 0.3481(13) 0.0399 0.5000 Uani D U 2 2
C31a' C 1.009(2) 1.0341(13) 0.3092(12) 0.0388 0.5000 Uani D U 2 2
C32a' C 1.045(3) 1.1329(16) 0.3495(14) 0.0501 0.5000 Uani D U 2 2
C5s C 1.2475(12) 0.4394(15) 0.1593(9) 0.1005 1.0000 Uani . . . .
Cl4s Cl 1.1403(4) 0.4291(5) 0.1915(3) 0.1025 1.0000 Uani . . . .
Cl6s Cl 1.3724(4) 0.5091(5) 0.2230(3) 0.1209 1.0000 Uani . . . .
C8s C 0.2629(16) 0.3525(11) 0.4436(9) 0.0732 1.0000 Uani . . . .
Cl7s Cl 0.3675(7) 0.4475(3) 0.4510(3) 0.1283 1.0000 Uani . . . .
Cl9s Cl 0.1456(5) 0.3712(4) 0.4548(3) 0.0933 1.0000 Uani . . . .
H1c16a H 0.5891 0.5001 0.2372 0.0263 1.0000 Uiso R . . .
H1c38a H 0.9664 0.4393 0.2483 0.0384 1.0000 Uiso R . . .
H2c38a H 0.8873 0.4192 0.2925 0.0384 1.0000 Uiso R . . .
H1c39a H 1.1042 0.5361 0.3498 0.0434 1.0000 Uiso R . . .
H2c39a H 1.0644 0.4371 0.3423 0.0434 1.0000 Uiso R . . .
H1c18a H 0.7453 0.5001 0.0908 0.0234 1.0000 Uiso R . . .
H1c20a H 1.0086 0.5658 0.1985 0.0303 1.0000 Uiso R . . .
H2c20a H 0.9454 0.4900 0.1275 0.0303 1.0000 Uiso R . . .
H1c42a H 1.1033 0.8226 0.2542 0.0350 1.0000 Uiso R . . .
H2c42a H 1.0682 0.8162 0.3191 0.0350 1.0000 Uiso R . . .
H1c43a H 1.1606 0.7094 0.2458 0.0482 1.0000 Uiso R . . .
H2c43a H 1.1253 0.7028 0.3106 0.0482 1.0000 Uiso R . . .
H1c44a H 1.3121 0.7837 0.3408 0.0549 1.0000 Uiso R . . .
H2c44a H 1.2925 0.8510 0.3112 0.0549 1.0000 Uiso R . . .
H3c44a H 1.2572 0.8444 0.3761 0.0549 1.0000 Uiso R . . .
H1c2a H 0.9841 0.8704 0.2117 0.0373 1.0000 Uiso R . . .
H2c2a H 0.9224 0.8674 0.1433 0.0373 1.0000 Uiso R . . .
H1c5a H 0.5547 0.6977 0.1320 0.0382 1.0000 Uiso R . . .
H1c6a H 0.5657 0.7298 0.2478 0.0379 1.0000 Uiso R . . .
H1c8a H 0.8088 0.8577 0.3858 0.0422 1.0000 Uiso R . . .
H2c8a H 0.6948 0.8602 0.3727 0.0422 1.0000 Uiso R . . .
H1c34a H 0.9866 0.7163 0.3846 0.0391 1.0000 Uiso R . . .
H2c34a H 0.9138 0.6976 0.4326 0.0391 1.0000 Uiso R . . .
H1c35a H 0.9983 0.8624 0.4232 0.0493 1.0000 Uiso R . . .
H2c35a H 0.9368 0.8420 0.4760 0.0493 1.0000 Uiso R . . .
H1c14a H 0.8182 0.5523 0.3705 0.0366 1.0000 Uiso R . . .
H2c14a H 0.7037 0.4759 0.3463 0.0366 1.0000 Uiso R . . .
H1c12a H 0.5636 0.5158 0.3859 0.0410 1.0000 Uiso R . . .
H1c11a H 0.4781 0.6158 0.4060 0.0524 1.0000 Uiso R . . .
H1c10a H 0.5463 0.7469 0.3919 0.0459 1.0000 Uiso R . . .
H1c24a H 0.9336 0.7692 0.0432 0.0346 1.0000 Uiso R . . .
H1c23a H 0.9420 0.6321 -0.0203 0.0366 1.0000 Uiso R . . .
H1c22a H 0.9464 0.5338 0.0316 0.0380 1.0000 Uiso R . . .
H1c18b H 0.4560 0.2966 0.2075 0.0331 1.0000 Uiso R . . .
H1c20b H 0.4421 0.2716 0.3643 0.0312 1.0000 Uiso R . . .
H2c20b H 0.4322 0.3449 0.3388 0.0312 1.0000 Uiso R . . .
H1c22b H 0.2622 0.3114 0.2642 0.0334 1.0000 Uiso R . . .
H1c23b H 0.1020 0.2058 0.1794 0.0355 1.0000 Uiso R . . .
H1c24b H 0.0727 0.0571 0.1352 0.0381 1.0000 Uiso R . . .
H1c42b H 0.3754 0.0191 0.3266 0.0351 1.0000 Uiso R . . .
H2c42b H 0.2609 0.0172 0.3030 0.0351 1.0000 Uiso R . . .
H1c2b H 0.2026 -0.0564 0.1891 0.0361 1.0000 Uiso R . . .
H2c2b H 0.1406 -0.0588 0.1211 0.0361 1.0000 Uiso R . . .
H1c6b H 0.5619 0.0138 0.0790 0.0321 1.0000 Uiso R . . .
H1c5b H 0.4408 0.0684 0.0381 0.0346 1.0000 Uiso R . . .
H1c8b H 0.5586 -0.1229 0.1266 0.0370 1.0000 Uiso R . . .
H2c8b H 0.5360 -0.0924 0.1974 0.0370 1.0000 Uiso R . . .
H1c34b H 0.6920 0.0957 0.3665 0.0407 1.0000 Uiso R . . .
H2c34b H 0.5810 0.1008 0.3705 0.0407 1.0000 Uiso R . . .
H1c35b H 0.6183 -0.0524 0.3221 0.0481 1.0000 Uiso R . . .
H2c35b H 0.5026 -0.0530 0.3125 0.0481 1.0000 Uiso R . . .
H1c36b H 0.5485 -0.0831 0.4103 0.0603 1.0000 Uiso R . . .
H2c36b H 0.6492 0.0068 0.4413 0.0603 1.0000 Uiso R . . .
H3c36b H 0.5335 0.0062 0.4317 0.0603 1.0000 Uiso R . . .
H1c14b H 0.8515 0.2879 0.3288 0.0368 1.0000 Uiso R . . .
H2c14b H 0.7744 0.2340 0.3615 0.0368 1.0000 Uiso R . . .
H1c38b H 0.7512 0.3770 0.4415 0.0461 1.0000 Uiso R . . .
H2c38b H 0.6447 0.3925 0.4376 0.0461 1.0000 Uiso R . . .
H1c16b H 0.7340 0.2587 0.2017 0.0252 1.0000 Uiso R . . .
H1c12b H 0.9246 0.2055 0.2515 0.0531 1.0000 Uiso R . . .
H1c11b H 0.9020 0.0760 0.1606 0.0548 1.0000 Uiso R . . .
H1c10b H 0.7415 -0.0481 0.1211 0.0523 1.0000 Uiso R . . .
H1c2s H 0.7724 0.1591 0.0895 0.0619 1.0000 Uiso R . . .
H2c2s H 0.7445 0.1558 0.0154 0.0619 1.0000 Uiso R . . .
H1c40a H 1.0818 0.5291 0.4549 0.0637 1.0000 Uiso R . . .
H2c40a H 1.0009 0.5644 0.4269 0.0637 1.0000 Uiso R . . .
H3c40a H 0.9611 0.4654 0.4194 0.0637 1.0000 Uiso R . . .
H1c39b H 0.7052 0.3965 0.5447 0.0527 1.0000 Uiso R . . .
H2c39b H 0.5971 0.3136 0.5063 0.0527 1.0000 Uiso R . . .
H1c43b H 0.4206 0.1529 0.4136 0.0668 1.0000 Uiso R . . .
H2c43b H 0.3057 0.1505 0.3901 0.0668 1.0000 Uiso R . . .
H1c36a H 1.1241 0.9167 0.5288 0.0684 1.0000 Uiso R . . .
H2c36a H 1.1439 0.8417 0.4766 0.0684 1.0000 Uiso R . . .
H3c36a H 1.0824 0.8213 0.5294 0.0684 1.0000 Uiso R . . .
H1c44b H 0.3167 0.1051 0.4831 0.1075 1.0000 Uiso R . . .
H2c44b H 0.3482 0.0300 0.4413 0.1075 1.0000 Uiso R . . .
H3c44b H 0.2333 0.0276 0.4178 0.1075 1.0000 Uiso R . . .
H1c40b H 0.7197 0.2741 0.5640 0.0950 1.0000 Uiso R . . .
H2c40b H 0.8013 0.3061 0.5241 0.0950 1.0000 Uiso R . . .
H3c40b H 0.6932 0.2232 0.4858 0.0950 1.0000 Uiso R . . .
H1c30b H 0.2019 -0.2161 0.1537 0.0549 0.5000 Uiso R . 1 1
H2c30b H 0.2637 -0.2108 0.0983 0.0549 0.5000 Uiso R . 1 1
H1c31b H 0.3355 -0.2533 0.2098 0.0597 0.5000 Uiso R . 1 1
H2c31b H 0.3972 -0.2481 0.1543 0.0597 0.5000 Uiso R . 1 1
H1c32b H 0.2886 -0.3979 0.1351 0.0636 0.5000 Uiso R . 1 1
H2c32b H 0.1872 -0.3749 0.1324 0.0636 0.5000 Uiso R . 1 1
H3c32b H 0.2489 -0.3697 0.0770 0.0636 0.5000 Uiso R . 1 1
H1c30b' H 0.3352 -0.2202 0.1999 0.0487 0.5000 Uiso R . 1 2
H2c30b' H 0.3956 -0.2018 0.1461 0.0487 0.5000 Uiso R . 1 2
H1c31b' H 0.1808 -0.2485 0.1261 0.0715 0.5000 Uiso R . 1 2
H2c31b' H 0.2431 -0.2369 0.0718 0.0715 0.5000 Uiso R . 1 2
H1c32b' H 0.1474 -0.3890 0.0503 0.0691 0.5000 Uiso R . 1 2
H2c32b' H 0.2099 -0.3718 0.1233 0.0691 0.5000 Uiso R . 1 2
H3c32b' H 0.2722 -0.3602 0.0690 0.0691 0.5000 Uiso R . 1 2
H1c30a H 0.9255 0.9884 0.2768 0.0508 0.5000 Uiso R . 2 1
H2c30a H 0.8767 0.9959 0.3387 0.0508 0.5000 Uiso R . 2 1
H1c31a H 1.0915 1.0154 0.3488 0.0512 0.5000 Uiso R . 2 1
H2c31a H 1.0413 1.0346 0.4097 0.0512 0.5000 Uiso R . 2 1
H1c32a H 1.1510 1.1664 0.4066 0.0603 0.5000 Uiso R . 2 1
H2c32a H 1.0819 1.1381 0.3327 0.0603 0.5000 Uiso R . 2 1
H3c32a H 1.0317 1.1573 0.3937 0.0603 0.5000 Uiso R . 2 1
H1c30a' H 0.9958 0.9989 0.3927 0.0521 0.5000 Uiso R . 2 2
H2c30a' H 0.8866 0.9908 0.3515 0.0521 0.5000 Uiso R . 2 2
H1c31a' H 1.0695 1.0194 0.3020 0.0504 0.5000 Uiso R . 2 2
H2c31a' H 0.9618 1.0197 0.2663 0.0504 0.5000 Uiso R . 2 2
H1c32a' H 1.0825 1.1653 0.3252 0.0586 0.5000 Uiso R . 2 2
H2c32a' H 1.0928 1.1477 0.3924 0.0586 0.5000 Uiso R . 2 2
H3c32a' H 0.9851 1.1479 0.3567 0.0586 0.5000 Uiso R . 2 2
H1c5s H 1.2416 0.4665 0.1271 0.1072 1.0000 Uiso R . . .
H2c5s H 1.2472 0.3821 0.1370 0.1072 1.0000 Uiso R . . .
H1c8s H 0.2850 0.3316 0.4773 0.0840 1.0000 Uiso R . . .
H2c8s H 0.2459 0.3084 0.3994 0.0840 1.0000 Uiso R . . .

loop_
_atom_site_aniso_label
_atom_site_aniso_U_11
_atom_site_aniso_U_22
_atom_site_aniso_U_33
_atom_site_aniso_U_23
_atom_site_aniso_U_13
_atom_site_aniso_U_12
Hg2a 0.0167(2) 0.0271(2) 0.0282(2) 0.01231(17) 0.00392(16) 0.00782(17)
Cl2a 0.0197(13) 0.0435(16) 0.0330(14) 0.0205(12) 0.0052(11) 0.0164(12)
C17a 0.024(5) 0.019(5) 0.023(5) 0.009(4) 0.008(4) 0.011(4)
C16a 0.027(6) 0.025(6) 0.016(5) 0.001(4) 0.007(4) 0.017(5)
C15a 0.020(5) 0.022(5) 0.027(5) 0.004(4) 0.016(4) 0.003(4)
C27a 0.034(5) 0.008(4) 0.024(4) 0.009(3) 0.017(4) 0.010(3)
O37a 0.019(3) 0.023(4) 0.034(4) 0.015(3) 0.005(3) 0.008(3)
C38a 0.024(6) 0.039(7) 0.044(7) 0.019(5) 0.010(5) 0.023(5)
C39a 0.041(7) 0.036(7) 0.033(7) 0.015(5) 0.002(5) 0.020(6)
C19a 0.025(5) 0.014(4) 0.030(5) 0.015(4) 0.006(4) 0.009(4)
C18a 0.016(4) 0.013(4) 0.028(5) 0.012(4) 0.007(4) 0.003(4)
C20a 0.018(5) 0.030(5) 0.037(5) 0.017(4) 0.012(4) 0.010(4)
C21a 0.012(4) 0.039(6) 0.035(5) 0.022(4) 0.010(4) 0.007(4)
C28a 0.012(5) 0.031(6) 0.024(5) 0.009(4) 0.010(4) 0.007(4)
O41a 0.020(4) 0.027(4) 0.025(4) 0.014(3) 0.008(3) 0.005(3)
C42a 0.029(6) 0.033(6) 0.029(6) 0.012(5) 0.002(5) 0.007(5)
C43a 0.035(7) 0.057(9) 0.052(9) 0.027(7) 0.005(6) 0.015(7)
C44a 0.026(7) 0.053(8) 0.046(8) 0.022(6) 0.000(6) 0.008(6)
C1a 0.012(5) 0.032(6) 0.028(6) 0.016(5) 0.002(4) 0.001(4)
C2a 0.027(6) 0.032(6) 0.037(7) 0.017(5) 0.003(5) 0.012(5)
C3a 0.033(6) 0.013(5) 0.041(7) 0.011(5) 0.008(5) 0.016(5)
C4a 0.027(6) 0.030(6) 0.040(6) 0.022(5) 0.022(5) 0.023(5)
Hg1a 0.0262(2) 0.0292(2) 0.0300(2) 0.01474(18) 0.00675(18) 0.01188(18)
Cl1a 0.0222(13) 0.0392(16) 0.0358(15) 0.0237(13) 0.0053(11) 0.0057(12)
C5a 0.034(6) 0.037(7) 0.038(7) 0.018(5) 0.018(5) 0.024(6)
C6a 0.035(7) 0.040(7) 0.040(7) 0.021(5) 0.020(5) 0.026(6)
C7a 0.035(6) 0.032(6) 0.028(6) 0.012(5) 0.007(5) 0.021(5)
C25a 0.041(7) 0.031(6) 0.027(6) 0.014(5) 0.010(5) 0.022(5)
C8a 0.048(8) 0.036(7) 0.034(7) 0.015(5) 0.023(6) 0.027(6)
C9a 0.032(7) 0.035(7) 0.032(6) 0.008(5) 0.008(5) 0.016(5)
C26a 0.020(5) 0.033(6) 0.028(6) 0.011(5) 0.009(5) 0.009(5)
O33a 0.027(4) 0.032(4) 0.031(4) 0.012(3) 0.011(3) 0.008(3)
C34a 0.023(6) 0.039(7) 0.032(6) 0.014(5) 0.006(5) 0.009(5)
C35a 0.043(8) 0.039(7) 0.033(7) 0.001(5) 0.002(6) 0.015(6)
C13a 0.033(6) 0.036(6) 0.020(5) 0.015(5) 0.011(5) 0.015(5)
C14a 0.026(6) 0.025(6) 0.021(6) 0.003(4) -0.001(4) 0.002(5)
C12a 0.030(6) 0.030(6) 0.038(7) 0.013(5) 0.014(5) 0.004(5)
C11a 0.034(7) 0.063(9) 0.032(7) 0.014(6) 0.018(6) 0.019(7)
C10a 0.039(7) 0.041(7) 0.040(7) 0.012(6) 0.013(6) 0.023(6)
C24a 0.019(5) 0.031(6) 0.028(6) 0.016(5) 0.003(4) 0.002(5)
C23a 0.030(6) 0.042(7) 0.025(6) 0.010(5) 0.010(5) 0.019(5)
C22a 0.028(6) 0.042(7) 0.041(7) 0.027(6) 0.018(5) 0.018(5)
Hg2b 0.0238(2) 0.0271(2) 0.0254(2) 0.00963(17) 0.00537(17) 0.00998(18)
Cl2b 0.0345(16) 0.062(2) 0.0244(15) 0.0128(14) 0.0051(12) 0.0160(15)
C17b 0.013(5) 0.017(5) 0.034(6) 0.012(4) 0.010(4) 0.004(4)
C18b 0.020(5) 0.022(6) 0.038(7) 0.009(5) -0.001(5) 0.007(5)
C19b 0.015(5) 0.022(5) 0.024(5) 0.008(4) 0.006(4) 0.005(4)
C20b 0.028(6) 0.024(6) 0.027(6) 0.007(4) 0.009(5) 0.013(5)
C21b 0.014(5) 0.024(5) 0.024(5) 0.011(4) -0.001(4) 0.007(4)
C22b 0.023(6) 0.039(7) 0.035(6) 0.022(5) 0.005(5) 0.013(5)
C23b 0.020(5) 0.036(6) 0.034(6) 0.018(5) 0.010(5) 0.015(5)
C24b 0.016(5) 0.053(8) 0.025(6) 0.019(5) 0.007(4) 0.014(5)
C1b 0.018(5) 0.032(6) 0.023(5) 0.013(4) 0.013(4) 0.007(5)
C28b 0.017(5) 0.040(7) 0.034(6) 0.022(5) 0.012(5) 0.012(5)
O41b 0.018(4) 0.028(4) 0.029(4) 0.012(3) 0.005(3) 0.010(3)
C42b 0.034(6) 0.029(6) 0.035(6) 0.019(5) 0.010(5) 0.014(5)
C2b 0.020(6) 0.035(6) 0.027(6) 0.008(5) -0.002(5) 0.002(5)
C3b 0.018(5) 0.021(5) 0.028(6) 0.009(4) 0.005(4) 0.001(4)
C25b 0.022(5) 0.017(5) 0.026(6) 0.010(4) 0.008(4) -0.004(4)
C7b 0.032(6) 0.027(6) 0.030(6) 0.002(5) 0.010(5) 0.013(5)
C6b 0.021(6) 0.017(5) 0.046(7) 0.007(5) 0.021(5) 0.000(4)
C5b 0.028(6) 0.023(6) 0.030(6) 0.011(5) 0.010(5) 0.008(5)
C4b 0.011(5) 0.035(6) 0.037(6) 0.013(5) 0.003(4) 0.000(5)
Hg1b 0.0286(2) 0.0290(2) 0.0289(2) 0.01462(18) 0.00667(18) 0.00804(19)
Cl1b 0.0295(15) 0.0321(15) 0.0417(16) 0.0186(13) 0.0034(12) 0.0091(12)
C8b 0.041(7) 0.029(6) 0.044(7) 0.016(5) 0.020(6) 0.023(6)
C9b 0.030(6) 0.035(7) 0.043(7) 0.023(6) 0.012(5) 0.019(5)
C26b 0.025(6) 0.030(6) 0.040(7) 0.019(5) 0.014(5) 0.021(5)
O33b 0.026(4) 0.033(4) 0.033(4) 0.016(3) 0.013(3) 0.017(3)
C34b 0.028(6) 0.035(7) 0.045(7) 0.018(6) 0.011(5) 0.009(5)
C35b 0.037(7) 0.037(7) 0.058(8) 0.025(6) 0.010(6) 0.022(6)
C36b 0.063(10) 0.062(9) 0.061(9) 0.045(8) 0.025(8) 0.034(8)
C13b 0.028(6) 0.043(7) 0.052(8) 0.033(6) 0.013(6) 0.022(6)
C14b 0.016(5) 0.026(6) 0.050(7) 0.023(5) 0.007(5) 0.003(5)
C15b 0.018(5) 0.012(5) 0.042(6) 0.014(4) 0.010(5) 0.006(4)
C27b 0.029(6) 0.024(6) 0.032(6) 0.015(5) 0.008(5) 0.012(5)
O37b 0.024(4) 0.028(4) 0.031(4) 0.015(3) 0.007(3) 0.009(3)
C38b 0.046(8) 0.045(7) 0.021(6) 0.009(5) 0.001(5) 0.024(6)
C16b 0.013(5) 0.031(6) 0.034(6) 0.015(5) 0.007(4) 0.010(4)
C12b 0.032(7) 0.069(10) 0.071(10) 0.040(8) 0.029(7) 0.041(7)
C11b 0.033(7) 0.055(9) 0.085(11) 0.042(8) 0.036(7) 0.024(7)
C10b 0.057(9) 0.064(9) 0.051(8) 0.035(7) 0.032(7) 0.053(8)
Cl1s 0.0368(17) 0.0354(17) 0.069(2) 0.0157(15) 0.0207(16) 0.0158(14)
C2s 0.037(8) 0.059(9) 0.049(9) 0.010(7) 0.009(6) 0.020(7)
Cl3s 0.0320(16) 0.0409(17) 0.055(2) 0.0188(14) 0.0154(14) 0.0159(14)
C40a 0.043(8) 0.085(11) 0.045(8) 0.028(8) 0.010(7) 0.034(8)
C39b 0.042(8) 0.044(8) 0.028(6) 0.008(5) 0.010(6) 0.007(6)
C43b 0.083(12) 0.058(9) 0.040(8) 0.022(7) 0.023(8) 0.039(9)
C36a 0.044(9) 0.075(11) 0.045(9) -0.001(7) -0.008(7) 0.024(8)
C44b 0.15(2) 0.074(12) 0.047(9) 0.034(9) 0.048(11) 0.066(13)
C40b 0.107(15) 0.069(11) 0.048(9) 0.035(8) 0.007(9) 0.035(11)
O29b 0.040(4) 0.021(4) 0.048(4) 0.020(3) 0.023(4) 0.014(3)
C30b 0.038(8) 0.036(7) 0.051(8) 0.024(7) 0.024(8) 0.007(8)
C31b 0.040(8) 0.024(7) 0.062(8) 0.017(7) 0.028(7) 0.005(7)
C32b 0.048(9) 0.035(7) 0.065(9) 0.014(7) 0.024(7) 0.015(7)
C30b' 0.030(10) 0.044(9) 0.057(10) 0.027(8) 0.031(9) 0.009(9)
C31b' 0.051(10) 0.030(9) 0.068(11) 0.013(9) 0.028(9) -0.003(9)
C32b' 0.046(11) 0.044(10) 0.066(12) 0.010(9) 0.025(9) 0.013(9)
O29a 0.044(5) 0.031(4) 0.028(4) 0.008(3) 0.009(3) 0.006(3)
C30a 0.047(8) 0.034(7) 0.024(9) 0.005(7) 0.007(8) 0.009(7)
C31a 0.041(8) 0.035(7) 0.038(7) 0.009(7) 0.007(7) 0.003(7)
C32a 0.052(9) 0.041(7) 0.036(9) 0.005(7) 0.004(8) 0.003(8)
C30a' 0.054(11) 0.027(8) 0.029(11) 0.008(9) 0.002(10) 0.011(8)
C31a' 0.042(10) 0.031(9) 0.040(9) 0.015(8) 0.004(8) 0.012(8)
C32a' 0.056(12) 0.042(9) 0.035(11) 0.010(9) -0.001(9) 0.007(9)
C5s 0.032(9) 0.17(2) 0.051(10) -0.016(11) 0.009(7) 0.032(11)
Cl4s 0.054(3) 0.165(6) 0.108(4) 0.057(4) 0.046(3) 0.052(3)
Cl6s 0.041(3) 0.194(7) 0.075(3) 0.005(4) 0.003(2) 0.031(3)
C8s 0.109(15) 0.075(12) 0.052(10) 0.016(8) 0.027(10) 0.061(11)
Cl7s 0.221(8) 0.058(3) 0.129(5) 0.031(3) 0.128(5) 0.055(4)
Cl9s 0.134(5) 0.117(4) 0.086(3) 0.060(3) 0.050(3) 0.091(4)

loop_
_atom_type_symbol
_atom_type_scat_dispersion_real
_atom_type_scat_dispersion_imag
_atom_type_scat_Cromer_Mann_a1
_atom_type_scat_Cromer_Mann_b1
_atom_type_scat_Cromer_Mann_a2
_atom_type_scat_Cromer_Mann_b2
_atom_type_scat_Cromer_Mann_a3
_atom_type_scat_Cromer_Mann_b3
_atom_type_scat_Cromer_Mann_a4
_atom_type_scat_Cromer_Mann_b4
_atom_type_scat_Cromer_Mann_c
_atom_type_scat_source
C 0.0033 0.0016 2.3100 20.8439 1.0200 10.2075 1.5886 0.5687 0.8650 51.6512 0.2156 'International Tables Vol C 4.2.6.8 and 6.1.1.4'
H 0.0000 0.0000 0.4930 10.5109 0.3229 26.1257 0.1402 3.1424 0.0408 57.7998 0.0030 'International Tables Vol C 4.2.6.8 and 6.1.1.4'
O 0.0106 0.0060 3.0485 13.2771 2.2868 5.7011 1.5463 0.3239 0.8670 32.9089 0.2508 'International Tables Vol C 4.2.6.8 and 6.1.1.4'
Cl 0.1484 0.1585 11.4604 0.0104 7.1964 1.1662 6.2556 18.5194 1.6455 47.7784 -9.5574 'International Tables Vol C 4.2.6.8 and 6.1.1.4'
Hg -2.3894 9.2266 20.6809 0.5450 19.0417 8.4484 21.6575 1.5729 5.9676 38.3246 12.6089 'International Tables Vol C 4.2.6.8 and 6.1.1.4'

loop_
_geom_angle_atom_site_label_1
_geom_angle_site_symmetry_1
_geom_angle_atom_site_label_2
_geom_angle_atom_site_label_3
_geom_angle
_geom_angle_publ_flag
Cl2a 2_665 Hg2a Cl2a 86.36(8) yes
Cl2a 2_665 Hg2a C17a 94.9(3) yes
Cl2a . Hg2a C17a 178.5(3) yes
Cl2a 2_665 Hg2a C16a 117.5(2) yes
Cl2a . Hg2a C16a 155.1(2) yes
Cl2a 2_665 Hg2a C18a 71.48(19) yes
Cl2a . Hg2a C18a 157.8(2) yes
C16a . Hg2a C18a 46.9(3) yes
Cl2a 2_665 Hg2a Hg2b 99.32(5) yes
Cl2a . Hg2a Hg2b 124.99(7) yes
C17a . Hg2a Hg2b 55.6(3) yes
C16a . Hg2a Hg2b 61.42(18) yes
C18a . Hg2a Hg2b 59.40(17) yes
Hg2a 2_665 Cl2a Hg2a 93.64(8) yes
Hg2a . C17a C16a 120.0(7) yes
Hg2a . C17a C18a 119.5(7) yes
C16a . C17a C18a 120.0(10) yes
C17a . C16a C15a 122.1(10) yes
Hg2a . C16a C15a 158.4(7) yes
C17a . C16a H1c16a 119.1 no
Hg2a . C16a H1c16a 82.7 no
C15a . C16a H1c16a 118.8 no
C16a . C15a C27a 116.2(10) yes
C16a . C15a C14a 121.8(9) yes
C27a . C15a C14a 121.8(10) yes
C15a . C27a O37a 118.1(9) yes
C15a . C27a C19a 124.6(10) yes
O37a . C27a C19a 117.1(9) yes
C27a . O37a C38a 111.7(7) yes
O37a . C38a C39a 108.0(9) yes
O37a . C38a H1c38a 109.2 no
C39a . C38a H1c38a 109.7 no
O37a . C38a H2c38a 110.2 no
C39a . C38a H2c38a 110.3 no
H1c38a . C38a H2c38a 109.5 no
C38a . C39a C40a 112.8(10) yes
C38a . C39a H1c39a 108.9 no
C40a . C39a H1c39a 107.3 no
C38a . C39a H2c39a 108.7 no
C40a . C39a H2c39a 109.7 no
H1c39a . C39a H2c39a 109.5 no
C27a . C19a C18a 116.6(9) yes
C27a . C19a C20a 124.8(9) yes
C18a . C19a C20a 118.5(9) yes
C19a . C18a C17a 120.3(9) yes
C19a . C18a Hg2a 156.6(7) yes
C19a . C18a H1c18a 119.5 no
C17a . C18a H1c18a 120.2 no
Hg2a . C18a H1c18a 83.6 no
C19a . C20a C21a 108.0(8) yes
C19a . C20a H1c20a 110.2 no
C21a . C20a H1c20a 109.7 no
C19a . C20a H2c20a 109.6 no
C21a . C20a H2c20a 109.9 no
H1c20a . C20a H2c20a 109.5 no
C20a . C21a C28a 120.0(10) yes
C20a . C21a C22a 119.7(10) yes
C28a . C21a C22a 119.8(10) yes
C21a . C28a O41a 120.3(9) yes
C21a . C28a C1a 120.1(10) yes
O41a . C28a C1a 119.5(9) yes
C28a . O41a C42a 114.0(8) yes
O41a . C42a C43a 113.8(10) yes
O41a . C42a H1c42a 108.6 no
C43a . C42a H1c42a 107.4 no
O41a . C42a H2c42a 108.7 no
C43a . C42a H2c42a 108.8 no
H1c42a . C42a H2c42a 109.5 no
C42a . C43a C44a 112.1(11) yes
C42a . C43a H1c43a 109.2 no
C44a . C43a H1c43a 109.3 no
C42a . C43a H2c43a 107.8 no
C44a . C43a H2c43a 108.9 no
H1c43a . C43a H2c43a 109.5 no
C43a . C44a H1c44a 110.2 no
C43a . C44a H2c44a 108.9 no
H1c44a . C44a H2c44a 109.5 no
C43a . C44a H3c44a 109.3 no
H1c44a . C44a H3c44a 109.5 no
H2c44a . C44a H3c44a 109.5 no
C28a . C1a C2a 120.2(9) yes
C28a . C1a C24a 118.7(10) yes
C2a . C1a C24a 121.0(10) yes
C1a . C2a C3a 111.5(9) yes
C1a . C2a H1c2a 108.9 no
C3a . C2a H1c2a 108.7 no
C1a . C2a H2c2a 109.0 no
C3a . C2a H2c2a 109.3 no
H1c2a . C2a H2c2a 109.5 no
C2a . C3a C4a 121.5(10) yes
C2a . C3a Hg1a 87.1(6) yes
C2a . C3a C25a 119.4(10) yes
C4a . C3a C25a 119.1(10) yes
Hg1a . C3a C25a 153.1(8) yes
C3a . C4a Hg1a 122.2(8) yes
C3a . C4a C5a 120.3(11) yes
Hg1a . C4a C5a 117.2(9) yes
C3a . Hg1a Cl1a 159.1(2) yes
C4a . Hg1a Cl1a 173.2(3) yes
C3a . Hg1a C5a 47.6(3) yes
Cl1a . Hg1a C5a 151.1(2) yes
C4a . C5a C6a 119.8(11) yes
Hg1a . C5a C6a 157.4(9) yes
C4a . C5a H1c5a 120.2 no
Hg1a . C5a H1c5a 82.4 no
C6a . C5a H1c5a 120.0 no
C5a . C6a C7a 121.8(11) yes
C5a . C6a H1c6a 119.5 no
C7a . C6a H1c6a 118.7 no
C6a . C7a C25a 117.7(10) yes
C6a . C7a C8a 121.4(11) yes
C25a . C7a C8a 120.8(10) yes
C3a . C25a C7a 121.1(11) yes
C3a . C25a O29a 119.9(10) yes
C7a . C25a O29a 119.0(10) yes
C7a . C8a C9a 110.9(9) yes
C7a . C8a H1c8a 109.3 no
C9a . C8a H1c8a 108.9 no
C7a . C8a H2c8a 108.9 no
C9a . C8a H2c8a 109.5 no
H1c8a . C8a H2c8a 109.5 no
C8a . C9a C26a 120.5(10) yes
C8a . C9a C10a 121.8(11) yes
C26a . C9a C10a 117.5(11) yes
C9a . C26a O33a 115.6(10) yes
C9a . C26a C13a 123.2(10) yes
O33a . C26a C13a 120.7(10) yes
C26a . O33a C34a 115.6(8) yes
O33a . C34a C35a 112.8(10) yes
O33a . C34a H1c34a 108.5 no
C35a . C34a H1c34a 108.9 no
O33a . C34a H2c34a 108.8 no
C35a . C34a H2c34a 108.4 no
H1c34a . C34a H2c34a 109.5 no
C34a . C35a C36a 113.4(11) yes
C34a . C35a H1c35a 108.2 no
C36a . C35a H1c35a 107.5 no
C34a . C35a H2c35a 108.9 no
C36a . C35a H2c35a 109.4 no
H1c35a . C35a H2c35a 109.5 no
C26a . C13a C14a 121.2(10) yes
C26a . C13a C12a 117.8(10) yes
C14a . C13a C12a 120.3(10) yes
C15a . C14a C13a 107.1(9) yes
C15a . C14a H1c14a 110.3 no
C13a . C14a H1c14a 109.9 no
C15a . C14a H2c14a 110.1 no
C13a . C14a H2c14a 110.0 no
H1c14a . C14a H2c14a 109.5 no
C13a . C12a C11a 118.7(11) yes
C13a . C12a H1c12a 119.9 no
C11a . C12a H1c12a 121.3 no
C12a . C11a C10a 122.1(12) yes
C12a . C11a H1c11a 118.6 no
C10a . C11a H1c11a 119.4 no
C9a . C10a C11a 120.2(12) yes
C9a . C10a H1c10a 119.9 no
C11a . C10a H1c10a 119.9 no
C1a . C24a C23a 120.8(10) yes
C1a . C24a H1c24a 119.1 no
C23a . C24a H1c24a 120.1 no
C24a . C23a C22a 119.4(11) yes
C24a . C23a H1c23a 120.4 no
C22a . C23a H1c23a 120.2 no
C21a . C22a C23a 120.9(11) yes
C21a . C22a H1c22a 119.3 no
C23a . C22a H1c22a 119.9 no
Hg2a . Hg2b Cl2b 68.95(9) yes
Hg2a . Hg2b C17b 112.7(3) yes
Cl2b . Hg2b C17b 177.5(3) yes
Hg2a . Hg2b C18b 96.4(2) yes
Cl2b . Hg2b C18b 155.6(2) yes
Hg2a . Hg2b C16b 127.3(2) yes
Cl2b . Hg2b C16b 156.8(2) yes
C18b . Hg2b C16b 47.2(3) yes
Hg2b . C17b C18b 120.1(8) yes
Hg2b . C17b C16b 121.9(7) yes
C18b . C17b C16b 117.9(10) yes
C17b . C18b C19b 122.0(10) yes
Hg2b . C18b C19b 158.0(8) yes
C17b . C18b H1c18b 119.0 no
Hg2b . C18b H1c18b 83.0 no
C19b . C18b H1c18b 119.0 no
C18b . C19b C20b 119.6(9) yes
C18b . C19b C27b 120.3(10) yes
C20b . C19b C27b 120.0(9) yes
C19b . C20b C21b 110.7(8) yes
C19b . C20b H1c20b 109.0 no
C21b . C20b H1c20b 108.4 no
C19b . C20b H2c20b 109.6 no
C21b . C20b H2c20b 109.6 no
H1c20b . C20b H2c20b 109.5 no
C20b . C21b C22b 120.5(9) yes
C20b . C21b C28b 120.9(9) yes
C22b . C21b C28b 118.0(9) yes
C21b . C22b C23b 119.1(10) yes
C21b . C22b H1c22b 120.2 no
C23b . C22b H1c22b 120.7 no
C22b . C23b C24b 121.3(10) yes
C22b . C23b H1c23b 119.0 no
C24b . C23b H1c23b 119.7 no
C23b . C24b C1b 120.7(10) yes
C23b . C24b H1c24b 119.8 no
C1b . C24b H1c24b 119.5 no
C24b . C1b C28b 118.7(10) yes
C24b . C1b C2b 121.2(10) yes
C28b . C1b C2b 119.3(9) yes
C21b . C28b C1b 121.9(10) yes
C21b . C28b O41b 117.8(9) yes
C1b . C28b O41b 120.2(10) yes
C28b . O41b C42b 114.7(8) yes
O41b . C42b C43b 113.8(9) yes
O41b . C42b H1c42b 109.0 no
C43b . C42b H1c42b 109.0 no
O41b . C42b H2c42b 108.7 no
C43b . C42b H2c42b 106.8 no
H1c42b . C42b H2c42b 109.5 no
C1b . C2b C3b 110.3(8) yes
C1b . C2b H1c2b 109.0 no
C3b . C2b H1c2b 109.5 no
C1b . C2b H2c2b 109.3 no
C3b . C2b H2c2b 109.3 no
H1c2b . C2b H2c2b 109.5 no
C2b . C3b C25b 120.7(9) yes
C2b . C3b C4b 119.3(10) yes
C25b . C3b C4b 119.9(9) yes
C2b . C3b Hg1b 86.0(6) yes
C25b . C3b Hg1b 152.8(7) yes
C3b . C25b C7b 121.4(9) yes
C3b . C25b O29b 119.1(9) yes
C7b . C25b O29b 119.3(10) yes
C25b . C7b C6b 118.1(11) yes
C25b . C7b C8b 122.2(10) yes
C6b . C7b C8b 119.7(10) yes
C7b . C6b C5b 121.5(10) yes
C7b . C6b H1c6b 119.3 no
C5b . C6b H1c6b 119.1 no
C6b . C5b C4b 120.4(10) yes
C6b . C5b Hg1b 156.7(8) yes
C6b . C5b H1c5b 120.2 no
C4b . C5b H1c5b 119.4 no
Hg1b . C5b H1c5b 82.5 no
C5b . C4b C3b 118.3(10) yes
C5b . C4b Hg1b 118.1(8) yes
C3b . C4b Hg1b 123.4(8) yes
C5b . Hg1b C3b 47.5(3) yes
C5b . Hg1b Cl1b 150.6(2) yes
C3b . Hg1b Cl1b 158.0(2) yes
C4b . Hg1b Cl1b 170.7(3) yes
C7b . C8b C9b 110.2(9) yes
C7b . C8b H1c8b 109.8 no
C9b . C8b H1c8b 109.8 no
C7b . C8b H2c8b 108.3 no
C9b . C8b H2c8b 109.3 no
H1c8b . C8b H2c8b 109.5 no
C8b . C9b C26b 119.4(10) yes
C8b . C9b C10b 122.9(12) yes
C26b . C9b C10b 117.5(11) yes
C9b . C26b O33b 117.7(10) yes
C9b . C26b C13b 121.7(11) yes
O33b . C26b C13b 120.1(10) yes
C26b . O33b C34b 117.1(8) yes
O33b . C34b C35b 113.7(10) yes
O33b . C34b H1c34b 107.8 no
C35b . C34b H1c34b 107.6 no
O33b . C34b H2c34b 109.0 no
C35b . C34b H2c34b 109.2 no
H1c34b . C34b H2c34b 109.5 no
C34b . C35b C36b 109.8(11) yes
C34b . C35b H1c35b 110.1 no
C36b . C35b H1c35b 109.5 no
C34b . C35b H2c35b 108.3 no
C36b . C35b H2c35b 109.6 no
H1c35b . C35b H2c35b 109.5 no
C35b . C36b H1c36b 109.4 no
C35b . C36b H2c36b 109.5 no
H1c36b . C36b H2c36b 109.5 no
C35b . C36b H3c36b 109.5 no
H1c36b . C36b H3c36b 109.5 no
H2c36b . C36b H3c36b 109.5 no
C26b . C13b C14b 119.5(10) yes
C26b . C13b C12b 119.0(12) yes
C14b . C13b C12b 121.1(11) yes
C13b . C14b C15b 109.0(9) yes
C13b . C14b H1c14b 109.4 no
C15b . C14b H1c14b 109.6 no
C13b . C14b H2c14b 109.7 no
C15b . C14b H2c14b 109.6 no
H1c14b . C14b H2c14b 109.5 no
C14b . C15b C27b 121.5(10) yes
C14b . C15b C16b 120.0(9) yes
C27b . C15b C16b 118.2(9) yes
C15b . C27b C19b 119.6(10) yes
C15b . C27b O37b 118.9(9) yes
C19b . C27b O37b 121.5(10) yes
C27b . O37b C38b 113.4(8) yes
O37b . C38b C39b 108.0(10) yes
O37b . C38b H1c38b 110.0 no
C39b . C38b H1c38b 110.2 no
O37b . C38b H2c38b 109.8 no
C39b . C38b H2c38b 109.3 no
H1c38b . C38b H2c38b 109.5 no
C17b . C16b C15b 121.9(9) yes
C15b . C16b Hg2b 156.7(7) yes
C17b . C16b H1c16b 118.9 no
C15b . C16b H1c16b 119.2 no
Hg2b . C16b H1c16b 84.1 no
C13b . C12b C11b 120.1(13) yes
C13b . C12b H1c12b 119.9 no
C11b . C12b H1c12b 120.0 no
C12b . C11b C10b 120.4(12) yes
C12b . C11b H1c11b 120.0 no
C10b . C11b H1c11b 119.6 no
C9b . C10b C11b 121.0(13) yes
C9b . C10b H1c10b 119.4 no
C11b . C10b H1c10b 119.6 no
Cl1s . C2s Cl3s 110.1(7) yes
Cl1s . C2s H1c2s 109.4 no
Cl3s . C2s H1c2s 109.5 no
Cl1s . C2s H2c2s 109.0 no
Cl3s . C2s H2c2s 109.5 no
H1c2s . C2s H2c2s 109.5 no
C39a . C40a H1c40a 109.8 no
C39a . C40a H2c40a 110.5 no
H1c40a . C40a H2c40a 109.5 no
C39a . C40a H3c40a 108.1 no
H1c40a . C40a H3c40a 109.5 no
H2c40a . C40a H3c40a 109.5 no
C38b . C39b C40b 113.8(11) yes
C38b . C39b H1c39b 109.1 no
C40b . C39b H1c39b 107.8 no
C38b . C39b H2c39b 108.4 no
C40b . C39b H2c39b 108.1 no
H1c39b . C39b H2c39b 109.5 no
C42b . C43b C44b 112.8(12) yes
C42b . C43b H1c43b 107.7 no
C44b . C43b H1c43b 107.8 no
C42b . C43b H2c43b 109.9 no
C44b . C43b H2c43b 109.1 no
H1c43b . C43b H2c43b 109.5 no
C35a . C36a H1c36a 110.5 no
C35a . C36a H2c36a 109.9 no
H1c36a . C36a H2c36a 109.5 no
C35a . C36a H3c36a 107.9 no
H1c36a . C36a H3c36a 109.5 no
H2c36a . C36a H3c36a 109.5 no
C43b . C44b H1c44b 111.6 no
C43b . C44b H2c44b 109.1 no
H1c44b . C44b H2c44b 109.5 no
C43b . C44b H3c44b 107.7 no
H1c44b . C44b H3c44b 109.5 no
H2c44b . C44b H3c44b 109.5 no
C39b . C40b H1c40b 110.2 no
C39b . C40b H2c40b 109.2 no
H1c40b . C40b H2c40b 109.5 no
C39b . C40b H3c40b 108.9 no
H1c40b . C40b H3c40b 109.5 no
H2c40b . C40b H3c40b 109.5 no
C25b . O29b C30b 108.2(12) yes
C25b . O29b C30b' 116.4(12) yes
O29b . C30b C31b 105.1(19) yes
O29b . C30b H1c30b 110.9 no
C31b . C30b H1c30b 111.8 no
O29b . C30b H2c30b 110.7 no
C31b . C30b H2c30b 108.8 no
H1c30b . C30b H2c30b 109.5 no
C30b . C31b C32b 111(2) yes
C30b . C31b H1c31b 108.4 no
C32b . C31b H1c31b 105.3 no
C30b . C31b H2c31b 111.4 no
C32b . C31b H2c31b 111.0 no
H1c31b . C31b H2c31b 109.5 no
C31b . C32b H1c32b 112.1 no
C31b . C32b H2c32b 111.0 no
H1c32b . C32b H2c32b 109.5 no
C31b . C32b H3c32b 105.2 no
H1c32b . C32b H3c32b 109.5 no
H2c32b . C32b H3c32b 109.5 no
O29b . C30b' C31b' 114(2) yes
O29b . C30b' H1c30b' 108.3 no
C31b' . C30b' H1c30b' 109.0 no
O29b . C30b' H2c30b' 109.5 no
C31b' . C30b' H2c30b' 106.9 no
H1c30b' . C30b' H2c30b' 109.5 no
C30b' . C31b' C32b' 116(3) yes
C30b' . C31b' H1c31b' 107.0 no
C32b' . C31b' H1c31b' 104.6 no
C30b' . C31b' H2c31b' 109.4 no
C32b' . C31b' H2c31b' 109.7 no
H1c31b' . C31b' H2c31b' 109.5 no
C31b' . C32b' H1c32b' 113.9 no
C31b' . C32b' H2c32b' 109.8 no
H1c32b' . C32b' H2c32b' 109.5 no
C31b' . C32b' H3c32b' 104.6 no
H1c32b' . C32b' H3c32b' 109.5 no
H2c32b' . C32b' H3c32b' 109.5 no
C25a . O29a C30a 104.4(12) yes
C25a . O29a C30a' 124.1(15) yes
O29a . C30a C31a 103.2(19) yes
O29a . C30a H1c30a 111.1 no
C31a . C30a H1c30a 110.0 no
O29a . C30a H2c30a 111.3 no
C31a . C30a H2c30a 111.6 no
H1c30a . C30a H2c30a 109.5 no
C30a . C31a C32a 115(2) yes
C30a . C31a H1c31a 109.0 no
C32a . C31a H1c31a 108.4 no
C30a . C31a H2c31a 107.6 no
C32a . C31a H2c31a 107.7 no
H1c31a . C31a H2c31a 109.5 no
C31a . C32a H1c32a 110.7 no
C31a . C32a H2c32a 108.5 no
H1c32a . C32a H2c32a 109.5 no
C31a . C32a H3c32a 109.2 no
H1c32a . C32a H3c32a 109.5 no
H2c32a . C32a H3c32a 109.5 no
O29a . C30a' C31a' 110.4(19) yes
O29a . C30a' H1c30a' 110.8 no
C31a' . C30a' H1c30a' 110.0 no
O29a . C30a' H2c30a' 107.9 no
C31a' . C30a' H2c30a' 108.2 no
H1c30a' . C30a' H2c30a' 109.5 no
C30a' . C31a' C32a' 110(2) yes
C30a' . C31a' H1c31a' 108.4 no
C32a' . C31a' H1c31a' 111.5 no
C30a' . C31a' H2c31a' 110.1 no
C32a' . C31a' H2c31a' 107.5 no
H1c31a' . C31a' H2c31a' 109.5 no
C31a' . C32a' H1c32a' 108.8 no
C31a' . C32a' H2c32a' 107.8 no
H1c32a' . C32a' H2c32a' 109.5 no
C31a' . C32a' H3c32a' 111.7 no
H1c32a' . C32a' H3c32a' 109.5 no
H2c32a' . C32a' H3c32a' 109.5 no
Cl4s . C5s Cl6s 112.3(9) yes
Cl4s . C5s H1c5s 107.8 no
Cl6s . C5s H1c5s 107.3 no
Cl4s . C5s H2c5s 109.8 no
Cl6s . C5s H2c5s 110.0 no
H1c5s . C5s H2c5s 109.5 no
Cl7s . C8s Cl9s 112.2(9) yes
Cl7s . C8s H1c8s 109.1 no
Cl9s . C8s H1c8s 108.6 no
Cl7s . C8s H2c8s 108.8 no
Cl9s . C8s H2c8s 108.7 no
H1c8s . C8s H2c8s 109.5 no

loop_
_geom_bond_atom_site_label_1
_geom_bond_atom_site_label_2
_geom_bond_site_symmetry_2
_geom_bond_distance
_geom_bond_publ_flag
Hg2a Cl2a 2_665 3.210(3) yes
Hg2a Cl2a . 2.330(3) yes
Hg2a C17a . 2.057(10) yes
Hg2a C16a . 2.990(10) yes
Hg2a C18a . 2.984(10) yes
Hg2a Hg2b . 3.8044(6) yes
C17a C16a . 1.374(14) yes
C17a C18a . 1.373(14) yes
C16a C15a . 1.369(15) yes
C16a H1c16a . 0.950 no
C15a C27a . 1.386(14) yes
C15a C14a . 1.515(15) yes
C27a O37a . 1.431(13) yes
C27a C19a . 1.368(14) yes
O37a C38a . 1.460(12) yes
C38a C39a . 1.499(15) yes
C38a H1c38a . 0.950 no
C38a H2c38a . 0.950 no
C39a C40a . 1.554(18) yes
C39a H1c39a . 0.950 no
C39a H2c39a . 0.950 no
C19a C18a . 1.407(14) yes
C19a C20a . 1.544(14) yes
C18a H1c18a . 0.950 no
C20a C21a . 1.556(14) yes
C20a H1c20a . 0.950 no
C20a H2c20a . 0.950 no
C21a C28a . 1.372(15) yes
C21a C22a . 1.405(16) yes
C28a O41a . 1.374(12) yes
C28a C1a . 1.414(14) yes
O41a C42a . 1.427(13) yes
C42a C43a . 1.500(17) yes
C42a H1c42a . 0.950 no
C42a H2c42a . 0.950 no
C43a C44a . 1.517(17) yes
C43a H1c43a . 0.950 no
C43a H2c43a . 0.950 no
C44a H1c44a . 0.950 no
C44a H2c44a . 0.950 no
C44a H3c44a . 0.950 no
C1a C2a . 1.519(16) yes
C1a C24a . 1.370(15) yes
C2a C3a . 1.548(16) yes
C2a H1c2a . 0.950 no
C2a H2c2a . 0.950 no
C3a C4a . 1.396(16) yes
C3a Hg1a . 3.041(11) yes
C3a C25a . 1.420(15) yes
C4a Hg1a . 2.058(11) yes
C4a C5a . 1.403(15) yes
Hg1a Cl1a . 2.356(3) yes
Hg1a C5a . 2.974(11) yes
C5a C6a . 1.389(16) yes
C5a H1c5a . 0.950 no
C6a C7a . 1.407(16) yes
C6a H1c6a . 0.950 no
C7a C25a . 1.408(16) yes
C7a C8a . 1.504(15) yes
C25a O29a . 1.351(14) yes
C8a C9a . 1.561(16) yes
C8a H1c8a . 0.950 no
C8a H2c8a . 0.950 no
C9a C26a . 1.386(15) yes
C9a C10a . 1.421(17) yes
C26a O33a . 1.398(12) yes
C26a C13a . 1.352(15) yes
O33a C34a . 1.422(13) yes
C34a C35a . 1.498(16) yes
C34a H1c34a . 0.950 no
C34a H2c34a . 0.950 no
C35a C36a . 1.529(18) yes
C35a H1c35a . 0.950 no
C35a H2c35a . 0.950 no
C13a C14a . 1.511(16) yes
C13a C12a . 1.426(16) yes
C14a H1c14a . 0.950 no
C14a H2c14a . 0.950 no
C12a C11a . 1.396(17) yes
C12a H1c12a . 0.950 no
C11a C10a . 1.324(18) yes
C11a H1c11a . 0.950 no
C10a H1c10a . 0.950 no
C24a C23a . 1.419(16) yes
C24a H1c24a . 0.950 no
C23a C22a . 1.345(15) yes
C23a H1c23a . 0.950 no
C22a H1c22a . 0.950 no
Hg2b Cl2b . 2.324(3) yes
Hg2b C17b . 2.030(10) yes
Hg2b C18b . 2.991(12) yes
Hg2b C16b . 3.020(10) yes
C17b C18b . 1.403(15) yes
C17b C16b . 1.407(14) yes
C18b C19b . 1.367(15) yes
C18b H1c18b . 0.950 no
C19b C20b . 1.527(14) yes
C19b C27b . 1.399(14) yes
C20b C21b . 1.504(14) yes
C20b H1c20b . 0.950 no
C20b H2c20b . 0.950 no
C21b C22b . 1.414(14) yes
C21b C28b . 1.399(15) yes
C22b C23b . 1.408(15) yes
C22b H1c22b . 0.950 no
C23b C24b . 1.361(16) yes
C23b H1c23b . 0.950 no
C24b C1b . 1.390(15) yes
C24b H1c24b . 0.950 no
C1b C28b . 1.395(15) yes
C1b C2b . 1.549(15) yes
C28b O41b . 1.387(12) yes
O41b C42b . 1.432(12) yes
C42b C43b . 1.494(17) yes
C42b H1c42b . 0.950 no
C42b H2c42b . 0.950 no
C2b C3b . 1.534(15) yes
C2b H1c2b . 0.950 no
C2b H2c2b . 0.950 no
C3b C25b . 1.402(15) yes
C3b C4b . 1.394(15) yes
C3b Hg1b . 3.029(11) yes
C25b C7b . 1.406(15) yes
C25b O29b . 1.375(12) yes
C7b C6b . 1.377(16) yes
C7b C8b . 1.527(16) yes
C6b C5b . 1.396(16) yes
C6b H1c6b . 0.950 no
C5b C4b . 1.420(15) yes
C5b Hg1b . 2.975(11) yes
C5b H1c5b . 0.950 no
C4b Hg1b . 2.030(11) yes
Hg1b Cl1b . 2.312(3) yes
C8b C9b . 1.503(16) yes
C8b H1c8b . 0.950 no
C8b H2c8b . 0.950 no
C9b C26b . 1.402(16) yes
C9b C10b . 1.395(16) yes
C26b O33b . 1.382(12) yes
C26b C13b . 1.386(16) yes
O33b C34b . 1.441(14) yes
C34b C35b . 1.467(16) yes
C34b H1c34b . 0.950 no
C34b H2c34b . 0.950 no
C35b C36b . 1.534(18) yes
C35b H1c35b . 0.950 no
C35b H2c35b . 0.950 no
C36b H1c36b . 0.950 no
C36b H2c36b . 0.950 no
C36b H3c36b . 0.950 no
C13b C14b . 1.535(17) yes
C13b C12b . 1.372(16) yes
C14b C15b . 1.505(14) yes
C14b H1c14b . 0.950 no
C14b H2c14b . 0.950 no
C15b C27b . 1.441(15) yes
C15b C16b . 1.391(15) yes
C27b O37b . 1.361(13) yes
O37b C38b . 1.419(13) yes
C38b C39b . 1.494(16) yes
C38b H1c38b . 0.950 no
C38b H2c38b . 0.950 no
C16b H1c16b . 0.950 no
C12b C11b . 1.40(2) yes
C12b H1c12b . 0.950 no
C11b C10b . 1.364(19) yes
C11b H1c11b . 0.950 no
C10b H1c10b . 0.950 no
Cl1s C2s . 1.770(14) yes
C2s Cl3s . 1.787(14) yes
C2s H1c2s . 0.950 no
C2s H2c2s . 0.950 no
C40a H1c40a . 0.950 no
C40a H2c40a . 0.950 no
C40a H3c40a . 0.950 no
C39b C40b . 1.53(2) yes
C39b H1c39b . 0.950 no
C39b H2c39b . 0.950 no
C43b C44b . 1.516(19) yes
C43b H1c43b . 0.950 no
C43b H2c43b . 0.950 no
C36a H1c36a . 0.950 no
C36a H2c36a . 0.950 no
C36a H3c36a . 0.950 no
C44b H1c44b . 0.950 no
C44b H2c44b . 0.950 no
C44b H3c44b . 0.950 no
C40b H1c40b . 0.950 no
C40b H2c40b . 0.950 no
C40b H3c40b . 0.950 no
O29b C30b . 1.53(2) yes
O29b C30b' . 1.45(2) yes
C30b C31b . 1.58(3) yes
C30b H1c30b . 0.950 no
C30b H2c30b . 0.950 no
C31b C32b . 1.52(3) yes
C31b H1c31b . 0.950 no
C31b H2c31b . 0.950 no
C32b H1c32b . 0.950 no
C32b H2c32b . 0.950 no
C32b H3c32b . 0.950 no
C30b' C31b' . 1.43(3) yes
C30b' H1c30b' . 0.950 no
C30b' H2c30b' . 0.950 no
C31b' C32b' . 1.50(3) yes
C31b' H1c31b' . 0.950 no
C31b' H2c31b' . 0.950 no
C32b' H1c32b' . 0.950 no
C32b' H2c32b' . 0.950 no
C32b' H3c32b' . 0.950 no
O29a C30a . 1.52(3) yes
O29a C30a' . 1.43(2) yes
C30a C31a . 1.50(3) yes
C30a H1c30a . 0.950 no
C30a H2c30a . 0.950 no
C31a C32a . 1.48(3) yes
C31a H1c31a . 0.950 no
C31a H2c31a . 0.950 no
C32a H1c32a . 0.950 no
C32a H2c32a . 0.950 no
C32a H3c32a . 0.950 no
C30a' C31a' . 1.53(3) yes
C30a' H1c30a' . 0.950 no
C30a' H2c30a' . 0.950 no
C31a' C32a' . 1.52(3) yes
C31a' H1c31a' . 0.950 no
C31a' H2c31a' . 0.950 no
C32a' H1c32a' . 0.950 no
C32a' H2c32a' . 0.950 no
C32a' H3c32a' . 0.950 no
C5s Cl4s . 1.677(16) yes
C5s Cl6s . 1.776(16) yes
C5s H1c5s . 0.950 no
C5s H2c5s . 0.950 no
C8s Cl7s . 1.72(2) yes
C8s Cl9s . 1.760(18) yes
C8s H1c8s . 0.950 no
C8s H2c8s . 0.950 no
